data_4125722
loop_
_publ_author_name
'Dong, Jinqiao'
'Tan, Chunxia'
'Zhang, Kang'
'Liu, Yan'
'Low, Paul J.'
'Jiang, Jianwen'
'Cui, Yong'

_publ_section_title
;
 Chiral NH-Controlled Supramolecular Metallacycles.
;
_journal_issue 4
_journal_name_full 'Journal of the American Chemical Society'
_journal_page_first 1554
_journal_page_last 1564
_journal_paper_doi 10.1021/jacs.6b11422
_journal_volume 139
_journal_year 2017
_chemical_absolute_configuration rmad
_chemical_formula_moiety 'C228 H258 N24 O12 Zn6, 6(C4 N), 9(O)'
_chemical_formula_sum 'C252 H258 N30 O21 Zn6'
_chemical_formula_weight 4435.09
_space_group_crystal_system trigonal
_space_group_IT_number 146
_space_group_name_Hall 'R 3'
_space_group_name_H-M_alt 'R 3 :H'
_symmetry_space_group_name_Hall 'R 3'
_symmetry_space_group_name_H-M 'R 3 :H'
_atom_sites_solution_hydrogens geom
_audit_creation_date 2016-10-09
_audit_creation_method
;
Olex2 1.2
(compiled 2016.09.09 svn.r3337 for OlexSys, GUI svn.r5227)
;
_cell_angle_alpha 90
_cell_angle_beta 90
_cell_angle_gamma 120
_cell_formula_units_Z 3
_cell_length_a 43.652(2)
_cell_length_b 43.652(2)
_cell_length_c 11.4512(7)
_cell_measurement_reflns_used 8844
_cell_measurement_temperature 123(2)
_cell_measurement_theta_max 55
_cell_measurement_theta_min 4.05
_cell_volume 18896.9(17)
_computing_molecular_graphics 'Olex2 (Dolomanov et al., 2009)'
_computing_publication_material 'Olex2 (Dolomanov et al., 2009)'
_computing_structure_refinement 'ShelXL (Sheldrick, 2015)'
_diffrn_ambient_temperature 123(2)
_diffrn_measured_fraction_theta_full 0.974
_diffrn_measured_fraction_theta_max 0.974
_diffrn_measurement_device_type 'CCD area detector'
_diffrn_measurement_method 'phi and omega scans'
_diffrn_radiation_type CuK\a
_diffrn_radiation_wavelength 1.54178
_diffrn_reflns_av_R_equivalents 0.1203
_diffrn_reflns_av_unetI/netI 0.1409
_diffrn_reflns_Laue_measured_fraction_full 0.974
_diffrn_reflns_Laue_measured_fraction_max 0.974
_diffrn_reflns_limit_h_max 46
_diffrn_reflns_limit_h_min -46
_diffrn_reflns_limit_k_max 46
_diffrn_reflns_limit_k_min -43
_diffrn_reflns_limit_l_max 12
_diffrn_reflns_limit_l_min -12
_diffrn_reflns_number 24339
_diffrn_reflns_point_group_measured_fraction_full 0.840
_diffrn_reflns_point_group_measured_fraction_max 0.840
_diffrn_reflns_theta_full 54.996
_diffrn_reflns_theta_max 54.996
_diffrn_reflns_theta_min 4.051
_exptl_absorpt_coefficient_mu 1.145
_exptl_crystal_colour yellow
_exptl_crystal_density_diffrn 1.169
_exptl_crystal_description block
_exptl_crystal_F_000 6984
_exptl_crystal_size_max 0.12
_exptl_crystal_size_mid 0.1
_exptl_crystal_size_min 0.1
_refine_diff_density_max 0.726
_refine_diff_density_min -0.478
_refine_diff_density_rms 0.072
_refine_ls_abs_structure_details
;
 Flack x determined using 1542 quotients [(I+)-(I-)]/[(I+)+(I-)]
 (Parsons, Flack and Wagner, Acta Cryst. B69 (2013) 249-259).
;
_refine_ls_abs_structure_Flack 0.12(7)
_refine_ls_extinction_method none
_refine_ls_goodness_of_fit_ref 1.026
_refine_ls_hydrogen_treatment constr
_refine_ls_matrix_type full
_refine_ls_number_parameters 754
_refine_ls_number_reflns 8844
_refine_ls_number_restraints 36
_refine_ls_restrained_S_all 1.030
_refine_ls_R_factor_all 0.1348
_refine_ls_R_factor_gt 0.0886
_refine_ls_shift/su_max 0.002
_refine_ls_shift/su_mean 0.000
_refine_ls_structure_factor_coef Fsqd
_refine_ls_weighting_details 'w=1/[\s^2^(Fo^2^)+(0.1109P)^2^] where P=(Fo^2^+2Fc^2^)/3'
_refine_ls_weighting_scheme calc
_refine_ls_wR_factor_gt 0.2048
_refine_ls_wR_factor_ref 0.2299
_reflns_Friedel_coverage 0.725
_reflns_Friedel_fraction_full 0.706
_reflns_Friedel_fraction_max 0.706
_reflns_number_gt 5843
_reflns_number_total 8844
_reflns_threshold_expression 'I > 2\s(I)'
_cod_data_source_file R-1_2-butylamine.cif
_cod_data_source_block CIF-3
_cod_depositor_comments
;

2021-08-29
Space group name changed to comply with IUCR recomendations
                 miguel
;
_cod_original_cell_volume 18897(2)
_cod_database_code 4125722
_shelx_space_group_comment
;
The symmetry employed for this shelxl refinement is uniquely defined
by the following loop, which should always be used as a source of
symmetry information in preference to the above space-group names.
They are only intended as comments.
;
_shelx_estimated_absorpt_t_max 0.894
_shelx_estimated_absorpt_t_min 0.875
_olex2_refinement_description
;
1. Fixed Uiso
 At 1.2 times of:
  All C(H) groups, All C(H,H) groups
 At 1.5 times of:
  All C(H,H,H) groups
2. Restrained distances
 C3-C6
 1.55 with sigma of 0.02
 C12-C14
 1.54 with sigma of 0.02
 C12-C10
 1.53 with sigma of 0.02
 C12-C15
 1.54 with sigma of 0.02
 C28-C30
 1.5 with sigma of 0.02
 C30-C31
 1.5 with sigma of 0.02
 C50-C51
 1.5 with sigma of 0.02
 C48-C50
 1.5 with sigma of 0.02
 C68-C71
 1.52 with sigma of 0.02
 C64-C68
 1.5 with sigma of 0.02
 C20-C21
 1.5 with sigma of 0.02
 C55-C56
 1.52 with sigma of 0.02
 C77-C78
 1.53 with sigma of 0.02
 C78-C79
 1.55 with sigma of 0.02
 C79-C80
 1.53 with sigma of 0.02
 C77-C79
 2.38 with sigma of 0.02
 C77-N9
 2.38 with sigma of 0.02
 C79-N9
 2.38 with sigma of 0.02
 C78-C80
 2.38 with sigma of 0.02
 C80-N9
 3.3 with sigma of 0.02
 N9-C78
 1.48 with sigma of 0.02
 C81-C82
 1.53 with sigma of 0.02
 C82-C83
 1.55 with sigma of 0.02
 C83-C84
 1.53 with sigma of 0.02
 N10-C82
 1.5 with sigma of 0.02
 C82-C84
 2.65 with sigma of 0.02
 C81-N10
 2.45 with sigma of 0.02
 N10-C83
 2.45 with sigma of 0.02
 C81-C83
 2.4 with sigma of 0.02
 C84-N10
 3 with sigma of 0.02
 O5-O6
 2.95 with sigma of 0.02
 N10-O6
 3.05 with sigma of 0.02
 N10-O7
 3.05 with sigma of 0.02
 N9-O5
 2.95 with sigma of 0.02
 N9-O6
 3.05 with sigma of 0.02
3.a Fixed occupancy and ADP/Uiso:
 C77, C78, N9, C79, C80, C81, C82, N10, C83, C84, O6, O5, O7
3.b Ternary CH refined with riding coordinates:
 C17(H17), C22(H22), C55(H55), C60(H60)
3.c Secondary CH2 refined with riding coordinates:
 C16(H16A,H16B), C18(H18A,H18B), C19(H19A,H19B), C20(H20A,H20B), C21(H21A,
 H21B), C56(H56A,H56B), C57(H57A,H57B), C58(H58A,H58B), C59(H59A,H59B),
 C61(H61A,H61B)
3.d Me refined with riding coordinates:
 C13(H13A,H13B,H13C), C14(H14A,H14B,H14C), C15(H15A,H15B,H15C), C32(H32A,H32B,
 H32C), C31(H31A,H31B,H31C), C33(H33A,H33B,H33C), C51(H51A,H51B,H51C), C52(H52A,
 H52B,H52C), C53(H53A,H53B,H53C), C69(H69A,H69B,H69C), C70(H70A,H70B,H70C),
 C71(H71A,H71B,H71C)
3.e Aromatic/amide H refined with riding coordinates:
 C1(H1), C2(H2), C4(H4), C5(H5), C7(H7), C11(H11), C25(H25), C27(H27),
 C35(H35), C36(H36), C37(H37), C38(H38), C39(H39), C40(H40), C42(H42), C43(H43),
  C45(H45), C49(H49), C54(H54), C65(H65), C67(H67), C23(H23), C73(H73),
 C74(H74), C75(H75), C76(H76)
3.f Fitted hexagon refined as free rotating group:
 N1(C1,C2,C3,C4,C5), C6(C7,C8,C9,C10,C11), C24(C25,C26,C27,C28,C29), C34(C35,
 C36,N4,C37,C38), N5(C39,C40,C41,C42,C43), C44(C45,C46,C47,C48,C49), C62(C63,
 C64,C65,C66,C67), C72(C73,C74,N8,C75,C76)
;
_shelx_shelxl_version_number 2014/7
_olex2_submission_special_instructions 'No special instructions were received'

loop_
_space_group_symop_operation_xyz
'x, y, z'
'-y, x-y, z'
'-x+y, -x, z'
'x+2/3, y+1/3, z+1/3'
'-y+2/3, x-y+1/3, z+1/3'
'-x+y+2/3, -x+1/3, z+1/3'
'x+1/3, y+2/3, z+2/3'
'-y+1/3, x-y+2/3, z+2/3'
'-x+y+1/3, -x+2/3, z+2/3'

loop_
_atom_site_label
_atom_site_type_symbol
_atom_site_fract_x
_atom_site_fract_y
_atom_site_fract_z
_atom_site_U_iso_or_equiv
_atom_site_adp_type
_atom_site_occupancy
_atom_site_site_symmetry_order
_atom_site_calc_flag
_atom_site_refinement_flags_posn
Zn1 Zn -0.11142(5) -0.28388(5) -0.82124(19) 0.0525(7) Uani 1 1 d .
Zn2 Zn -0.28848(5) -0.17540(5) -0.40509(19) 0.0491(6) Uani 1 1 d .
N2 N -0.1123(3) -0.3337(4) -0.8036(14) 0.052(3) Uani 1 1 d .
N3 N -0.1580(4) -0.3106(4) -0.7304(14) 0.058(4) Uani 1 1 d .
N6 N -0.3421(3) -0.2194(4) -0.4236(15) 0.060(4) Uani 1 1 d .
O1 O -0.0948(3) -0.2808(3) -0.9836(13) 0.064(4) Uani 1 1 d .
O2 O -0.1206(3) -0.2443(3) -0.8452(14) 0.072(4) Uani 1 1 d .
O3 O -0.2504(3) -0.1255(3) -0.3734(12) 0.067(4) Uani 1 1 d .
O4 O -0.2838(3) -0.1881(3) -0.2441(13) 0.067(4) Uani 1 1 d .
N1 N 0.0069(4) -0.3892(3) -1.2136(14) 0.105(7) Uani 1 1 d .
C1 C 0.0245(3) -0.3525(3) -1.2210(12) 0.076(6) Uani 1 1 d G
H1 H 0.0484 -0.3399 -1.2466 0.091 Uiso 1 1 calc R
C2 C 0.0071(3) -0.3343(2) -1.1910(12) 0.076(6) Uani 1 1 d G
H2 H 0.0191 -0.3092 -1.1961 0.091 Uiso 1 1 calc R
C3 C -0.0279(3) -0.3527(3) -1.1536(13) 0.061(5) Uani 1 1 d DG
C4 C -0.0455(3) -0.3894(3) -1.1462(14) 0.084(6) Uani 1 1 d G
H4 H -0.0694 -0.4021 -1.1206 0.101 Uiso 1 1 calc R
C5 C -0.0281(4) -0.4077(2) -1.1762(16) 0.115(10) Uani 1 1 d G
H5 H -0.0401 -0.4327 -1.1711 0.138 Uiso 1 1 calc R
C12 C -0.0331(4) -0.2388(4) -1.1260(17) 0.066(6) Uani 1 1 d D
C6 C -0.0472(3) -0.3334(2) -1.1132(11) 0.058(5) Uani 1 1 d D
C7 C -0.0763(3) -0.35046(18) -1.0396(11) 0.048(4) Uani 1 1 d G
H7 H -0.0854 -0.3747 -1.0204 0.057 Uiso 1 1 calc R
C8 C -0.0919(2) -0.3321(2) -0.9940(10) 0.062(5) Uani 1 1 d G
C9 C -0.0785(3) -0.2967(2) -1.0221(11) 0.044(4) Uani 1 1 d G
C10 C -0.0494(3) -0.27961(19) -1.0957(11) 0.049(4) Uani 1 1 d DG
C11 C -0.0338(2) -0.2980(2) -1.1413(10) 0.056(5) Uani 1 1 d G
H11 H -0.0139 -0.2863 -1.1916 0.067 Uiso 1 1 calc R
C13 C -0.0201(5) -0.2153(5) -1.022(2) 0.072(6) Uani 1 1 d .
H13A H -0.0024 -0.2188 -0.9816 0.108 Uiso 1 1 calc R
H13B H -0.0095 -0.1906 -1.0475 0.108 Uiso 1 1 calc R
H13C H -0.0400 -0.2210 -0.9697 0.108 Uiso 1 1 calc R
C14 C -0.0607(5) -0.2337(6) -1.190(2) 0.073(6) Uani 1 1 d D
H14A H -0.0692 -0.2493 -1.2586 0.110 Uiso 1 1 calc R
H14B H -0.0807 -0.2394 -1.1381 0.110 Uiso 1 1 calc R
H14C H -0.0502 -0.2090 -1.2159 0.110 Uiso 1 1 calc R
C15 C -0.0012(4) -0.2259(5) -1.207(2) 0.086(8) Uani 1 1 d D
H15A H -0.0082 -0.2405 -1.2778 0.129 Uiso 1 1 calc R
H15B H 0.0074 -0.2012 -1.2286 0.129 Uiso 1 1 calc R
H15C H 0.0176 -0.2278 -1.1670 0.129 Uiso 1 1 calc R
C16 C -0.1225(5) -0.3503(4) -0.9126(19) 0.066(6) Uani 1 1 d .
H16A H -0.1430 -0.3488 -0.9428 0.080 Uiso 1 1 calc R
H16B H -0.1296 -0.3756 -0.9053 0.080 Uiso 1 1 calc R
C17 C -0.1347(4) -0.3509(4) -0.6961(15) 0.057(4) Uani 1 1 d .
H17 H -0.1210 -0.3366 -0.6269 0.069 Uiso 1 1 calc R
C18 C -0.1423(5) -0.3876(5) -0.6770(17) 0.062(5) Uani 1 1 d .
H18A H -0.1201 -0.3885 -0.6793 0.074 Uiso 1 1 calc R
H18B H -0.1583 -0.4034 -0.7387 0.074 Uiso 1 1 calc R
C19 C -0.1609(5) -0.4002(5) -0.5500(18) 0.078(5) Uani 1 1 d .
H19A H -0.1651 -0.4241 -0.5307 0.094 Uiso 1 1 calc R
H19B H -0.1458 -0.3835 -0.4885 0.094 Uiso 1 1 calc R
C20 C -0.1974(5) -0.4004(5) -0.5610(17) 0.065(5) Uani 1 1 d D
H20A H -0.2118 -0.4166 -0.6246 0.078 Uiso 1 1 calc R
H20B H -0.2109 -0.4089 -0.4872 0.078 Uiso 1 1 calc R
C21 C -0.1899(5) -0.3634(5) -0.587(2) 0.076(6) Uani 1 1 d D
H21A H -0.1760 -0.3476 -0.5218 0.091 Uiso 1 1 calc R
H21B H -0.2126 -0.3634 -0.5918 0.091 Uiso 1 1 calc R
C22 C -0.1693(4) -0.3489(4) -0.7021(16) 0.056(4) Uani 1 1 d .
H22 H -0.1841 -0.3642 -0.7678 0.067 Uiso 1 1 calc R
C24 C -0.1700(3) -0.2620(2) -0.7169(11) 0.054(5) Uani 1 1 d .
C25 C -0.1937(2) -0.2539(2) -0.6638(10) 0.049(5) Uani 1 1 d G
H25 H -0.2117 -0.2707 -0.6140 0.059 Uiso 1 1 calc R
C26 C -0.1911(3) -0.2213(3) -0.6834(11) 0.062(5) Uani 1 1 d G
C27 C -0.1648(3) -0.1967(2) -0.7561(12) 0.062(5) Uani 1 1 d G
H27 H -0.1630 -0.1744 -0.7695 0.074 Uiso 1 1 calc R
C28 C -0.1411(2) -0.2048(2) -0.8093(11) 0.056(5) Uani 1 1 d DG
C29 C -0.1436(2) -0.2374(3) -0.7897(11) 0.056(5) Uani 1 1 d G
C30 C -0.1110(4) -0.1770(4) -0.8902(17) 0.060(5) Uani 1 1 d D
C32 C -0.1139(6) -0.1926(6) -1.016(2) 0.079(6) Uani 1 1 d .
H32A H -0.1371 -0.1993 -1.0498 0.119 Uiso 1 1 calc R
H32B H -0.0952 -0.1747 -1.0660 0.119 Uiso 1 1 calc R
H32C H -0.1111 -0.2135 -1.0119 0.119 Uiso 1 1 calc R
C31 C -0.0758(6) -0.1671(8) -0.841(3) 0.126(11) Uani 1 1 d D
H31A H -0.0572 -0.1498 -0.8921 0.189 Uiso 1 1 calc R
H31B H -0.0735 -0.1567 -0.7631 0.189 Uiso 1 1 calc R
H31C H -0.0734 -0.1882 -0.8346 0.189 Uiso 1 1 calc R
C33 C -0.1146(6) -0.1428(5) -0.899(2) 0.085(7) Uani 1 1 d .
H33A H -0.1378 -0.1491 -0.9315 0.127 Uiso 1 1 calc R
H33B H -0.1122 -0.1326 -0.8210 0.127 Uiso 1 1 calc R
H33C H -0.0959 -0.1254 -0.9499 0.127 Uiso 1 1 calc R
C34 C -0.2166(3) -0.2118(3) -0.6192(11) 0.062(5) Uani 1 1 d .
C35 C -0.2424(3) -0.2355(2) -0.5430(13) 0.094(8) Uani 1 1 d G
H35 H -0.2448 -0.2581 -0.5299 0.113 Uiso 1 1 calc R
C36 C -0.2646(3) -0.2260(3) -0.4861(12) 0.087(7) Uani 1 1 d G
H36 H -0.2822 -0.2422 -0.4340 0.105 Uiso 1 1 calc R
N4 N -0.2610(3) -0.1930(3) -0.5053(11) 0.065(4) Uani 1 1 d G
C37 C -0.2353(3) -0.1693(2) -0.5814(12) 0.082(7) Uani 1 1 d G
H37 H -0.2328 -0.1467 -0.5946 0.099 Uiso 1 1 calc R
C38 C -0.2130(3) -0.1787(3) -0.6384(11) 0.066(6) Uani 1 1 d G
H38 H -0.1954 -0.1625 -0.6904 0.079 Uiso 1 1 calc R
C50 C -0.1831(5) -0.0692(5) -0.3127(18) 0.072(6) Uani 1 1 d D
N5 N -0.1886(3) 0.0663(2) -0.7203(10) 0.065(4) Uani 1 1 d .
C39 C -0.1681(2) 0.0649(2) -0.6299(10) 0.057(5) Uani 1 1 d G
H39 H -0.1469 0.0857 -0.6074 0.068 Uiso 1 1 calc R
C40 C -0.1785(3) 0.0332(3) -0.5724(10) 0.068(5) Uani 1 1 d G
H40 H -0.1645 0.0322 -0.5106 0.081 Uiso 1 1 calc R
C41 C -0.2095(3) 0.0028(2) -0.6052(12) 0.070(6) Uani 1 1 d G
C42 C -0.2300(3) 0.0042(2) -0.6956(12) 0.068(5) Uani 1 1 d G
H42 H -0.2511 -0.0165 -0.7181 0.082 Uiso 1 1 calc R
C43 C -0.2195(3) 0.0360(3) -0.7531(10) 0.076(6) Uani 1 1 d G
H43 H -0.2336 0.0370 -0.8149 0.091 Uiso 1 1 calc R
C51 C -0.1999(5) -0.0797(6) -0.192(2) 0.083(7) Uani 1 1 d D
H51A H -0.1833 -0.0810 -0.1376 0.124 Uiso 1 1 calc R
H51B H -0.2057 -0.0619 -0.1642 0.124 Uiso 1 1 calc R
H51C H -0.2216 -0.1028 -0.1962 0.124 Uiso 1 1 calc R
C44 C -0.2201(3) -0.0319(2) -0.5381(11) 0.074(6) Uani 1 1 d .
C45 C -0.2529(3) -0.0611(3) -0.5635(10) 0.066(6) Uani 1 1 d G
H45 H -0.2680 -0.0592 -0.6187 0.079 Uiso 1 1 calc R
C46 C -0.2634(2) -0.0932(2) -0.5080(11) 0.057(5) Uani 1 1 d G
C47 C -0.2412(3) -0.0960(2) -0.4272(11) 0.055(5) Uani 1 1 d G
C48 C -0.2084(3) -0.0668(3) -0.4018(10) 0.055(5) Uani 1 1 d DG
C49 C -0.1979(2) -0.0347(2) -0.4573(12) 0.056(5) Uani 1 1 d G
H49 H -0.1755 -0.0147 -0.4399 0.067 Uiso 1 1 calc R
C52 C -0.1706(6) -0.0953(5) -0.361(2) 0.079(6) Uani 1 1 d .
H52A H -0.1601 -0.0874 -0.4383 0.118 Uiso 1 1 calc R
H52B H -0.1530 -0.0953 -0.3074 0.118 Uiso 1 1 calc R
H52C H -0.1910 -0.1193 -0.3662 0.118 Uiso 1 1 calc R
C53 C -0.1474(5) -0.0328(6) -0.294(2) 0.086(7) Uani 1 1 d .
H53A H -0.1352 -0.0245 -0.3690 0.129 Uiso 1 1 calc R
H53B H -0.1529 -0.0152 -0.2627 0.129 Uiso 1 1 calc R
H53C H -0.1322 -0.0362 -0.2390 0.129 Uiso 1 1 calc R
C54 C -0.2956(5) -0.1235(5) -0.5481(19) 0.067(5) Uani 1 1 d .
H54 H -0.3090 -0.1174 -0.5985 0.080 Uiso 1 1 calc R
C55 C -0.3407(4) -0.1827(4) -0.5817(14) 0.052(4) Uani 1 1 d D
H55 H -0.3335 -0.1956 -0.6374 0.062 Uiso 1 1 calc R
C56 C -0.3640(5) -0.1720(5) -0.6497(19) 0.072(6) Uani 1 1 d D
H56A H -0.3735 -0.1610 -0.5957 0.086 Uiso 1 1 calc R
H56B H -0.3496 -0.1542 -0.7095 0.086 Uiso 1 1 calc R
C57 C -0.3943(5) -0.2037(6) -0.7084(17) 0.079(6) Uani 1 1 d .
H57A H -0.4087 -0.1960 -0.7528 0.094 Uiso 1 1 calc R
H57B H -0.3848 -0.2141 -0.7644 0.094 Uiso 1 1 calc R
C58 C -0.4169(4) -0.2308(4) -0.6220(17) 0.063(4) Uani 1 1 d .
H58A H -0.4356 -0.2519 -0.6629 0.076 Uiso 1 1 calc R
H58B H -0.4286 -0.2213 -0.5711 0.076 Uiso 1 1 calc R
C59 C -0.3944(4) -0.2413(4) -0.5477(18) 0.054(5) Uani 1 1 d .
H59A H -0.4095 -0.2585 -0.4874 0.065 Uiso 1 1 calc R
H59B H -0.3847 -0.2528 -0.5979 0.065 Uiso 1 1 calc R
C60 C -0.3648(4) -0.2097(4) -0.4898(14) 0.054(4) Uani 1 1 d .
H60 H -0.3745 -0.1985 -0.4365 0.065 Uiso 1 1 calc R
C61 C -0.3575(4) -0.2321(5) -0.3039(17) 0.060(5) Uani 1 1 d .
H61A H -0.3822 -0.2516 -0.3115 0.073 Uiso 1 1 calc R
H61B H -0.3577 -0.2125 -0.2609 0.073 Uiso 1 1 calc R
C62 C -0.3359(2) -0.2454(3) -0.2330(10) 0.052(5) Uani 1 1 d .
C63 C -0.3004(2) -0.2235(2) -0.2065(11) 0.061(5) Uani 1 1 d G
C64 C -0.28275(18) -0.2361(2) -0.1381(11) 0.055(4) Uani 1 1 d DG
C65 C -0.3007(2) -0.2706(3) -0.0961(10) 0.044(4) Uani 1 1 d G
H65 H -0.2887 -0.2792 -0.0493 0.053 Uiso 1 1 calc R
C66 C -0.3363(2) -0.29250(19) -0.1226(10) 0.041(4) Uani 1 1 d G
C67 C -0.35389(18) -0.2799(2) -0.1911(10) 0.059(5) Uani 1 1 d G
H67 H -0.3782 -0.2948 -0.2092 0.071 Uiso 1 1 calc R
C68 C -0.2424(4) -0.2113(4) -0.1061(19) 0.060(6) Uani 1 1 d D
C23 C -0.1781(5) -0.2993(4) -0.697(2) 0.066(6) Uani 1 1 d .
H23 H -0.1994 -0.3151 -0.6579 0.080 Uiso 1 1 calc R
C69 C -0.2369(6) -0.1799(5) -0.040(2) 0.081(7) Uani 1 1 d .
H69A H -0.2460 -0.1671 -0.0860 0.122 Uiso 1 1 calc R
H69B H -0.2495 -0.1873 0.0343 0.122 Uiso 1 1 calc R
H69C H -0.2116 -0.1643 -0.0260 0.122 Uiso 1 1 calc R
C70 C -0.2220(5) -0.2004(6) -0.222(2) 0.086(7) Uani 1 1 d .
H70A H -0.2259 -0.2216 -0.2645 0.129 Uiso 1 1 calc R
H70B H -0.2303 -0.1873 -0.2695 0.129 Uiso 1 1 calc R
H70C H -0.1967 -0.1853 -0.2063 0.129 Uiso 1 1 calc R
C71 C -0.2277(4) -0.2300(5) -0.0307(17) 0.061(5) Uani 1 1 d D
H71A H -0.2309 -0.2512 -0.0714 0.091 Uiso 1 1 calc R
H71B H -0.2024 -0.2140 -0.0163 0.091 Uiso 1 1 calc R
H71C H -0.2404 -0.2370 0.0439 0.091 Uiso 1 1 calc R
C72 C -0.3563(2) -0.33099(19) -0.0822(11) 0.049(4) Uani 1 1 d .
C73 C -0.3925(2) -0.3512(3) -0.1012(14) 0.085(7) Uani 1 1 d G
H73 H -0.4049 -0.3408 -0.1356 0.102 Uiso 1 1 calc R
C74 C -0.41065(19) -0.3867(3) -0.0700(15) 0.125(12) Uani 1 1 d G
H74 H -0.4354 -0.4006 -0.0830 0.150 Uiso 1 1 calc R
N8 N -0.3925(2) -0.4020(2) -0.0197(13) 0.072(5) Uani 1 1 d G
C75 C -0.3563(2) -0.3818(2) -0.0007(12) 0.081(7) Uani 1 1 d G
H75 H -0.3439 -0.3923 0.0337 0.097 Uiso 1 1 calc R
C76 C -0.33818(19) -0.3463(2) -0.0319(12) 0.061(5) Uani 1 1 d G
H76 H -0.3134 -0.3325 -0.0189 0.073 Uiso 1 1 calc R
N7 N -0.3093(3) -0.1554(3) -0.5310(15) 0.057(4) Uani 1 1 d .
C77 C -0.0593(11) -0.1698(10) -0.431(4) 0.213 Uiso 1 1 d D
C78 C -0.0750(8) -0.1530(9) -0.350(4) 0.314 Uiso 1 1 d D
N9 N -0.0451(7) -0.1163(7) -0.339(3) 0.236 Uiso 1 1 d D
C79 C -0.1022(8) -0.1520(10) -0.426(3) 0.193 Uiso 1 1 d D
C80 C -0.1310(8) -0.1548(11) -0.344(4) 0.204 Uiso 1 1 d D
C81 C 0.0256(11) -0.1469(9) -0.786(4) 0.218 Uiso 1 1 d D
C82 C 0.0406(10) -0.1080(10) -0.772(4) 0.302 Uiso 1 1 d D
N10 N 0.0218(9) -0.1013(9) -0.671(4) 0.311 Uiso 1 1 d D
C83 C 0.0784(9) -0.0941(10) -0.725(4) 0.227 Uiso 1 1 d D
C84 C 0.1001(9) -0.0528(11) -0.715(4) 0.226 Uiso 1 1 d D
O6 O -0.0171(9) -0.0679(9) -0.550(2) 0.282 Uiso 1 1 d D
O5 O 0.0060(9) -0.0422(8) -0.306(3) 0.275 Uiso 1 1 d D
O7 O 0.0027(11) -0.0493(10) -0.781(3) 0.283 Uiso 1 1 d D

loop_
_atom_site_aniso_label
_atom_site_aniso_U_11
_atom_site_aniso_U_22
_atom_site_aniso_U_33
_atom_site_aniso_U_23
_atom_site_aniso_U_13
_atom_site_aniso_U_12
Zn1 0.0359(11) 0.0466(12) 0.0764(18) -0.0179(12) -0.0109(11) 0.0215(9)
Zn2 0.0478(12) 0.0405(11) 0.0668(16) 0.0071(11) 0.0066(11) 0.0278(10)
N2 0.042(7) 0.050(7) 0.060(9) -0.004(7) -0.002(7) 0.020(6)
N3 0.043(7) 0.052(8) 0.087(11) 0.003(8) -0.002(7) 0.030(7)
N6 0.041(7) 0.048(7) 0.090(12) 0.032(8) 0.002(8) 0.021(6)
O1 0.055(7) 0.055(7) 0.080(10) 0.002(7) 0.017(7) 0.026(6)
O2 0.052(7) 0.065(7) 0.098(11) -0.003(7) 0.009(7) 0.028(6)
O3 0.070(8) 0.037(6) 0.085(10) 0.001(7) -0.026(7) 0.020(6)
O4 0.065(8) 0.045(7) 0.082(10) 0.004(7) -0.014(7) 0.021(6)
N1 0.147(19) 0.065(11) 0.124(19) 0.019(12) 0.044(15) 0.070(12)
C1 0.047(10) 0.114(17) 0.086(16) 0.025(13) 0.017(11) 0.055(12)
C2 0.049(11) 0.094(14) 0.090(17) 0.006(13) 0.011(11) 0.040(11)
C3 0.071(11) 0.044(9) 0.074(13) 0.006(9) 0.016(10) 0.034(9)
C4 0.081(13) 0.052(11) 0.115(18) 0.014(11) 0.026(13) 0.030(10)
C5 0.13(2) 0.056(12) 0.16(3) 0.043(15) 0.09(2) 0.052(14)
C12 0.077(13) 0.032(8) 0.077(15) 0.001(9) 0.011(12) 0.019(9)
C6 0.071(12) 0.056(10) 0.058(12) -0.007(9) 0.010(10) 0.040(9)
C7 0.045(9) 0.025(7) 0.064(12) -0.013(8) -0.008(9) 0.011(7)
C8 0.038(9) 0.065(12) 0.084(16) -0.013(11) 0.003(10) 0.026(9)
C9 0.037(8) 0.053(9) 0.052(11) -0.002(8) 0.016(8) 0.029(8)
C10 0.050(9) 0.040(8) 0.067(12) -0.002(8) 0.001(9) 0.030(7)
C11 0.034(8) 0.053(10) 0.080(14) -0.001(9) 0.010(9) 0.022(7)
C13 0.054(10) 0.050(10) 0.104(16) -0.018(11) 0.003(11) 0.020(8)
C14 0.066(11) 0.065(11) 0.102(17) 0.009(12) -0.005(12) 0.044(10)
C15 0.024(8) 0.050(10) 0.17(3) -0.007(13) 0.018(12) 0.012(8)
C16 0.053(10) 0.043(9) 0.098(17) -0.016(10) 0.005(11) 0.020(8)
C17 0.054(9) 0.060(10) 0.049(10) -0.005(8) -0.001(8) 0.022(8)
C18 0.061(11) 0.077(12) 0.060(12) 0.008(10) 0.002(9) 0.045(10)
C19 0.093(14) 0.062(10) 0.077(13) 0.013(10) 0.025(12) 0.037(10)
C20 0.063(10) 0.083(12) 0.060(12) -0.006(10) 0.007(9) 0.044(10)
C21 0.061(12) 0.067(12) 0.110(19) 0.008(13) -0.008(13) 0.040(11)
C22 0.041(8) 0.049(9) 0.078(13) -0.022(9) -0.008(9) 0.023(7)
C24 0.054(10) 0.049(10) 0.074(14) -0.010(10) 0.008(10) 0.037(9)
C25 0.037(8) 0.050(10) 0.066(13) -0.013(9) -0.008(9) 0.026(8)
C26 0.043(9) 0.097(14) 0.068(13) -0.003(11) 0.022(9) 0.052(10)
C27 0.042(9) 0.070(12) 0.071(13) 0.013(10) 0.009(9) 0.027(9)
C28 0.048(10) 0.049(9) 0.079(13) 0.001(9) 0.012(9) 0.030(8)
C29 0.025(8) 0.046(9) 0.101(15) -0.008(10) -0.008(9) 0.020(7)
C30 0.047(10) 0.034(8) 0.082(13) 0.001(9) 0.020(9) 0.007(7)
C32 0.084(14) 0.078(13) 0.076(15) 0.013(12) 0.009(12) 0.039(11)
C31 0.092(18) 0.14(2) 0.15(3) 0.08(2) 0.074(18) 0.057(17)
C33 0.083(13) 0.051(10) 0.120(19) 0.030(12) 0.053(13) 0.034(10)
C34 0.084(13) 0.054(11) 0.057(13) -0.006(10) 0.004(11) 0.042(10)
C35 0.089(14) 0.079(13) 0.13(2) 0.026(14) 0.074(15) 0.052(12)
C36 0.082(13) 0.081(13) 0.13(2) -0.010(13) 0.021(13) 0.065(12)
N4 0.064(9) 0.064(9) 0.077(11) 0.019(9) 0.027(9) 0.039(8)
C37 0.088(15) 0.063(12) 0.110(18) 0.039(13) 0.029(14) 0.048(12)
C38 0.055(10) 0.058(11) 0.104(16) 0.010(11) 0.031(11) 0.044(9)
C50 0.066(11) 0.050(10) 0.119(19) 0.024(11) 0.020(12) 0.043(9)
N5 0.046(8) 0.049(8) 0.096(13) 0.017(9) 0.001(9) 0.019(7)
C39 0.051(10) 0.042(9) 0.066(12) 0.026(9) 0.019(9) 0.015(8)
C40 0.057(11) 0.057(11) 0.083(15) 0.002(11) -0.005(11) 0.024(10)
C41 0.068(12) 0.042(10) 0.113(18) 0.008(11) -0.024(12) 0.037(10)
C42 0.043(9) 0.053(11) 0.074(13) 0.000(10) -0.005(10) -0.001(8)
C43 0.064(11) 0.062(12) 0.092(16) 0.015(11) -0.024(11) 0.025(10)
C51 0.063(11) 0.073(13) 0.111(19) 0.026(13) 0.001(12) 0.033(10)
C44 0.066(12) 0.035(9) 0.119(19) -0.007(11) 0.018(13) 0.024(9)
C45 0.062(11) 0.049(11) 0.081(16) -0.007(11) -0.010(12) 0.023(10)
C46 0.059(11) 0.053(11) 0.067(14) 0.003(10) -0.002(10) 0.033(10)
C47 0.067(11) 0.051(10) 0.049(11) 0.030(9) 0.020(9) 0.030(9)
C48 0.060(10) 0.053(10) 0.069(12) 0.011(9) 0.019(9) 0.043(9)
C49 0.047(9) 0.030(8) 0.093(15) 0.000(9) 0.002(10) 0.021(7)
C52 0.089(14) 0.076(12) 0.103(17) 0.023(12) 0.023(13) 0.065(12)
C53 0.064(11) 0.072(12) 0.107(17) 0.056(13) 0.011(11) 0.023(10)
C54 0.079(12) 0.059(12) 0.080(14) 0.032(10) 0.024(11) 0.049(11)
C55 0.065(10) 0.051(9) 0.045(9) 0.017(8) 0.016(8) 0.033(8)
C56 0.062(11) 0.083(13) 0.075(14) 0.045(12) 0.018(11) 0.039(11)
C57 0.069(12) 0.121(17) 0.048(11) -0.026(12) -0.015(10) 0.050(12)
C58 0.058(9) 0.038(8) 0.080(12) 0.005(9) -0.002(9) 0.014(7)
C59 0.037(8) 0.034(8) 0.088(13) 0.004(8) -0.006(8) 0.016(7)
C60 0.071(10) 0.053(9) 0.052(10) 0.015(8) 0.008(9) 0.042(9)
C61 0.047(9) 0.062(10) 0.057(11) 0.001(9) -0.022(9) 0.015(8)
C62 0.034(8) 0.053(10) 0.067(13) 0.026(9) 0.013(8) 0.019(7)
C63 0.028(8) 0.055(10) 0.090(15) -0.015(10) 0.002(9) 0.013(7)
C64 0.050(9) 0.057(10) 0.064(12) 0.007(9) 0.008(9) 0.031(8)
C65 0.032(7) 0.038(8) 0.063(11) -0.001(8) -0.001(7) 0.017(6)
C66 0.058(9) 0.027(7) 0.050(10) 0.003(7) 0.001(8) 0.029(7)
C67 0.084(12) 0.043(9) 0.050(11) -0.008(9) -0.011(10) 0.032(9)
C68 0.029(8) 0.030(8) 0.109(17) 0.005(9) 0.006(10) 0.004(7)
C23 0.052(10) 0.032(8) 0.108(16) 0.021(10) 0.002(11) 0.016(8)
C69 0.086(14) 0.060(11) 0.108(19) -0.022(12) -0.035(14) 0.045(11)
C70 0.030(8) 0.084(14) 0.107(18) -0.002(13) -0.004(10) 0.001(9)
C71 0.037(9) 0.061(10) 0.081(14) -0.007(10) -0.019(9) 0.022(8)
C72 0.042(9) 0.048(8) 0.050(11) -0.008(8) 0.002(8) 0.018(7)
C73 0.064(11) 0.051(10) 0.14(2) 0.066(12) 0.016(12) 0.026(9)
C74 0.048(11) 0.072(13) 0.24(4) 0.086(18) 0.024(15) 0.021(10)
N8 0.051(8) 0.046(8) 0.116(15) 0.021(9) -0.006(9) 0.021(7)
C75 0.073(13) 0.039(10) 0.107(19) -0.003(11) -0.001(13) 0.010(9)
C76 0.030(8) 0.035(8) 0.104(17) -0.008(10) -0.009(9) 0.007(7)
N7 0.047(8) 0.029(7) 0.091(11) -0.004(7) 0.008(8) 0.016(6)

loop_
_atom_type_symbol
_atom_type_description
_atom_type_scat_dispersion_real
_atom_type_scat_dispersion_imag
_atom_type_scat_source
C C 0.0181 0.0091 'International Tables Vol C Tables 4.2.6.8 and 6.1.1.4'
H H 0.0000 0.0000 'International Tables Vol C Tables 4.2.6.8 and 6.1.1.4'
N N 0.0311 0.0180 'International Tables Vol C Tables 4.2.6.8 and 6.1.1.4'
O O 0.0492 0.0322 'International Tables Vol C Tables 4.2.6.8 and 6.1.1.4'
Zn Zn -1.5491 0.6778 'International Tables Vol C Tables 4.2.6.8 and 6.1.1.4'

loop_
_geom_angle_atom_site_label_1
_geom_angle_atom_site_label_2
_geom_angle_atom_site_label_3
_geom_angle
_geom_angle_site_symmetry_1
_geom_angle_site_symmetry_3
N3 Zn1 N2 82.4(5) . .
N3 Zn1 N5 115.5(6) . 2
O1 Zn1 N2 88.8(5) . .
O1 Zn1 N3 137.9(6) . .
O1 Zn1 O2 92.1(6) . .
O1 Zn1 N5 106.2(5) . 2
O2 Zn1 N2 168.7(5) . .
O2 Zn1 N3 89.5(5) . .
O2 Zn1 N5 95.2(5) . 2
N5 Zn1 N2 95.4(5) 2 .
O3 Zn2 N6 156.9(6) . .
O3 Zn2 N4 100.6(5) . .
O3 Zn2 N7 88.2(5) . .
O4 Zn2 N6 93.4(6) . .
O4 Zn2 O3 89.4(5) . .
O4 Zn2 N4 104.8(5) . .
O4 Zn2 N7 152.1(6) . .
N4 Zn2 N6 100.7(6) . .
N4 Zn2 N7 102.9(5) . .
N7 Zn2 N6 78.6(5) . .
C16 N2 Zn1 106.1(11) . .
C16 N2 C17 120.5(13) . .
C17 N2 Zn1 104.7(9) . .
C22 N3 Zn1 114.7(10) . .
C23 N3 Zn1 128.1(12) . .
C23 N3 C22 117.3(14) . .
C60 N6 Zn2 112.3(9) . .
C60 N6 C61 109.7(13) . .
C61 N6 Zn2 108.8(11) . .
C9 O1 Zn1 124.3(11) . .
C29 O2 Zn1 129.0(10) . .
C47 O3 Zn2 132.1(10) . .
C63 O4 Zn2 121.8(10) . .
C1 N1 C5 120.0 . .
N1 C1 H1 120.0 . .
C2 C1 N1 120.0 . .
C2 C1 H1 120.0 . .
C1 C2 H2 120.0 . .
C1 C2 C3 120.0 . .
C3 C2 H2 120.0 . .
C2 C3 C6 121.4(8) . .
C4 C3 C2 120.0 . .
C4 C3 C6 118.5(8) . .
C3 C4 H4 120.0 . .
C5 C4 C3 120.0 . .
C5 C4 H4 120.0 . .
N1 C5 H5 120.0 . .
C4 C5 N1 120.0 . .
C4 C5 H5 120.0 . .
C13 C12 C10 113.7(15) . .
C13 C12 C14 110.1(16) . .
C13 C12 C15 105.6(16) . .
C14 C12 C10 109.1(14) . .
C14 C12 C15 107.2(16) . .
C15 C12 C10 110.9(13) . .
C7 C6 C3 119.7(8) . .
C7 C6 C11 120.0 . .
C11 C6 C3 120.1(7) . .
C6 C7 H7 120.0 . .
C8 C7 C6 120.0 . .
C8 C7 H7 120.0 . .
C7 C8 C9 120.0 . .
C7 C8 C16 119.7(9) . .
C9 C8 C16 120.3(9) . .
O1 C9 C8 118.6(9) . .
O1 C9 C10 121.3(9) . .
C10 C9 C8 120.0 . .
C9 C10 C12 120.5(9) . .
C11 C10 C12 119.5(9) . .
C11 C10 C9 120.0 . .
C6 C11 H11 120.0 . .
C10 C11 C6 120.0 . .
C10 C11 H11 120.0 . .
C12 C13 H13A 109.5 . .
C12 C13 H13B 109.5 . .
C12 C13 H13C 109.5 . .
H13A C13 H13B 109.5 . .
H13A C13 H13C 109.5 . .
H13B C13 H13C 109.5 . .
C12 C14 H14A 109.5 . .
C12 C14 H14B 109.5 . .
C12 C14 H14C 109.5 . .
H14A C14 H14B 109.5 . .
H14A C14 H14C 109.5 . .
H14B C14 H14C 109.5 . .
C12 C15 H15A 109.5 . .
C12 C15 H15B 109.5 . .
C12 C15 H15C 109.5 . .
H15A C15 H15B 109.5 . .
H15A C15 H15C 109.5 . .
H15B C15 H15C 109.5 . .
N2 C16 C8 108.1(13) . .
N2 C16 H16A 110.1 . .
N2 C16 H16B 110.1 . .
C8 C16 H16A 110.1 . .
C8 C16 H16B 110.1 . .
H16A C16 H16B 108.4 . .
N2 C17 H17 107.3 . .
N2 C17 C22 110.0(13) . .
C18 C17 N2 113.1(14) . .
C18 C17 H17 107.3 . .
C18 C17 C22 111.7(13) . .
C22 C17 H17 107.3 . .
C17 C18 H18A 110.2 . .
C17 C18 H18B 110.2 . .
C17 C18 C19 107.5(15) . .
H18A C18 H18B 108.5 . .
C19 C18 H18A 110.2 . .
C19 C18 H18B 110.2 . .
C18 C19 H19A 110.7 . .
C18 C19 H19B 110.7 . .
H19A C19 H19B 108.8 . .
C20 C19 C18 105.2(15) . .
C20 C19 H19A 110.7 . .
C20 C19 H19B 110.7 . .
C19 C20 H20A 109.9 . .
C19 C20 H20B 109.9 . .
H20A C20 H20B 108.3 . .
C21 C20 C19 109.1(15) . .
C21 C20 H20A 109.9 . .
C21 C20 H20B 109.9 . .
C20 C21 H21A 109.2 . .
C20 C21 H21B 109.2 . .
C20 C21 C22 112.1(16) . .
H21A C21 H21B 107.9 . .
C22 C21 H21A 109.2 . .
C22 C21 H21B 109.2 . .
N3 C22 C17 106.2(12) . .
N3 C22 C21 115.8(13) . .
N3 C22 H22 108.6 . .
C17 C22 H22 108.6 . .
C21 C22 C17 108.8(14) . .
C21 C22 H22 108.6 . .
C25 C24 C29 120.0 . .
C25 C24 C23 114.0(10) . .
C29 C24 C23 125.7(10) . .
C24 C25 H25 120.0 . .
C26 C25 C24 120.0 . .
C26 C25 H25 120.0 . .
C25 C26 C34 119.7(7) . .
C27 C26 C25 120.0 . .
C27 C26 C34 120.2(7) . .
C26 C27 H27 120.0 . .
C26 C27 C28 120.0 . .
C28 C27 H27 120.0 . .
C27 C28 C30 120.4(9) . .
C29 C28 C27 120.0 . .
C29 C28 C30 119.6(9) . .
O2 C29 C24 122.2(9) . .
O2 C29 C28 117.8(9) . .
C28 C29 C24 120.0 . .
C28 C30 C32 110.8(13) . .
C28 C30 C33 109.2(13) . .
C32 C30 C33 109.0(17) . .
C31 C30 C28 110.2(16) . .
C31 C30 C32 108.8(19) . .
C31 C30 C33 108.9(17) . .
C30 C32 H32A 109.5 . .
C30 C32 H32B 109.5 . .
C30 C32 H32C 109.5 . .
H32A C32 H32B 109.5 . .
H32A C32 H32C 109.5 . .
H32B C32 H32C 109.5 . .
C30 C31 H31A 109.5 . .
C30 C31 H31B 109.5 . .
C30 C31 H31C 109.5 . .
H31A C31 H31B 109.5 . .
H31A C31 H31C 109.5 . .
H31B C31 H31C 109.5 . .
C30 C33 H33A 109.5 . .
C30 C33 H33B 109.5 . .
C30 C33 H33C 109.5 . .
H33A C33 H33B 109.5 . .
H33A C33 H33C 109.5 . .
H33B C33 H33C 109.5 . .
C35 C34 C26 121.4(7) . .
C35 C34 C38 120.0 . .
C38 C34 C26 118.6(7) . .
C34 C35 H35 120.0 . .
C36 C35 C34 120.0 . .
C36 C35 H35 120.0 . .
C35 C36 H36 120.0 . .
C35 C36 N4 120.0 . .
N4 C36 H36 120.0 . .
C36 N4 Zn2 120.9(5) . .
C37 N4 Zn2 118.5(5) . .
C37 N4 C36 120.0 . .
N4 C37 H37 120.0 . .
C38 C37 N4 120.0 . .
C38 C37 H37 120.0 . .
C34 C38 H38 120.0 . .
C37 C38 C34 120.0 . .
C37 C38 H38 120.0 . .
C51 C50 C48 111.4(14) . .
C51 C50 C52 112.8(15) . .
C51 C50 C53 105.1(17) . .
C48 C50 C52 109.6(16) . .
C48 C50 C53 113.3(13) . .
C52 C50 C53 104.4(16) . .
C39 N5 Zn1 122.4(6) . 3
C39 N5 C43 120.0 . .
C43 N5 Zn1 117.3(6) . 3
N5 C39 H39 120.0 . .
C40 C39 N5 120.0 . .
C40 C39 H39 120.0 . .
C39 C40 H40 120.0 . .
C39 C40 C41 120.0 . .
C41 C40 H40 120.0 . .
C40 C41 C44 118.1(8) . .
C42 C41 C40 120.0 . .
C42 C41 C44 121.9(8) . .
C41 C42 H42 120.0 . .
C41 C42 C43 120.0 . .
C43 C42 H42 120.0 . .
N5 C43 H43 120.0 . .
C42 C43 N5 120.0 . .
C42 C43 H43 120.0 . .
C50 C51 H51A 109.5 . .
C50 C51 H51B 109.5 . .
C50 C51 H51C 109.5 . .
H51A C51 H51B 109.5 . .
H51A C51 H51C 109.5 . .
H51B C51 H51C 109.5 . .
C45 C44 C41 117.6(8) . .
C45 C44 C49 120.0 . .
C49 C44 C41 122.4(8) . .
C44 C45 H45 120.0 . .
C44 C45 C46 120.0 . .
C46 C45 H45 120.0 . .
C45 C46 C47 120.0 . .
C45 C46 C54 117.3(10) . .
C47 C46 C54 122.3(10) . .
O3 C47 C46 121.3(9) . .
O3 C47 C48 118.7(9) . .
C48 C47 C46 120.0 . .
C47 C48 C50 121.1(9) . .
C47 C48 C49 120.0 . .
C49 C48 C50 118.9(9) . .
C44 C49 H49 120.0 . .
C48 C49 C44 120.0 . .
C48 C49 H49 120.0 . .
C50 C52 H52A 109.5 . .
C50 C52 H52B 109.5 . .
C50 C52 H52C 109.5 . .
H52A C52 H52B 109.5 . .
H52A C52 H52C 109.5 . .
H52B C52 H52C 109.5 . .
C50 C53 H53A 109.5 . .
C50 C53 H53B 109.5 . .
C50 C53 H53C 109.5 . .
H53A C53 H53B 109.5 . .
H53A C53 H53C 109.5 . .
H53B C53 H53C 109.5 . .
C46 C54 H54 113.2 . .
N7 C54 C46 133.6(18) . .
N7 C54 H54 113.2 . .
C56 C55 H55 106.9 . .
C56 C55 C60 106.1(13) . .
C60 C55 H55 106.9 . .
N7 C55 H55 106.9 . .
N7 C55 C56 117.7(13) . .
N7 C55 C60 111.6(13) . .
C55 C56 H56A 109.4 . .
C55 C56 H56B 109.4 . .
H56A C56 H56B 108.0 . .
C57 C56 C55 111.0(16) . .
C57 C56 H56A 109.4 . .
C57 C56 H56B 109.4 . .
C56 C57 H57A 109.4 . .
C56 C57 H57B 109.4 . .
H57A C57 H57B 108.0 . .
C58 C57 C56 111.3(16) . .
C58 C57 H57A 109.4 . .
C58 C57 H57B 109.4 . .
C57 C58 H58A 109.7 . .
C57 C58 H58B 109.7 . .
C57 C58 C59 109.8(15) . .
H58A C58 H58B 108.2 . .
C59 C58 H58A 109.7 . .
C59 C58 H58B 109.7 . .
C58 C59 H59A 109.4 . .
C58 C59 H59B 109.4 . .
H59A C59 H59B 108.0 . .
C60 C59 C58 111.2(12) . .
C60 C59 H59A 109.4 . .
C60 C59 H59B 109.4 . .
N6 C60 C55 105.8(13) . .
N6 C60 C59 111.3(13) . .
N6 C60 H60 109.7 . .
C55 C60 H60 109.7 . .
C59 C60 C55 110.5(14) . .
C59 C60 H60 109.7 . .
N6 C61 H61A 109.3 . .
N6 C61 H61B 109.3 . .
N6 C61 C62 111.8(14) . .
H61A C61 H61B 107.9 . .
C62 C61 H61A 109.3 . .
C62 C61 H61B 109.3 . .
C63 C62 C61 122.2(8) . .
C63 C62 C67 120.0 . .
C67 C62 C61 117.7(8) . .
C62 C63 O4 118.1(8) . .
C64 C63 O4 121.7(8) . .
C64 C63 C62 120.0 . .
C63 C64 C68 120.5(8) . .
C65 C64 C63 120.0 . .
C65 C64 C68 119.5(8) . .
C64 C65 H65 120.0 . .
C66 C65 C64 120.0 . .
C66 C65 H65 120.0 . .
C65 C66 C67 120.0 . .
C65 C66 C72 121.2(7) . .
C67 C66 C72 118.7(7) . .
C62 C67 H67 120.0 . .
C66 C67 C62 120.0 . .
C66 C67 H67 120.0 . .
C69 C68 C64 111.2(14) . .
C69 C68 C70 110.6(17) . .
C69 C68 C71 106.9(17) . .
C70 C68 C64 106.7(14) . .
C71 C68 C64 112.7(11) . .
C71 C68 C70 108.7(15) . .
N3 C23 C24 123.1(16) . .
N3 C23 H23 118.5 . .
C24 C23 H23 118.5 . .
C68 C69 H69A 109.5 . .
C68 C69 H69B 109.5 . .
C68 C69 H69C 109.5 . .
H69A C69 H69B 109.5 . .
H69A C69 H69C 109.5 . .
H69B C69 H69C 109.5 . .
C68 C70 H70A 109.5 . .
C68 C70 H70B 109.5 . .
C68 C70 H70C 109.5 . .
H70A C70 H70B 109.5 . .
H70A C70 H70C 109.5 . .
H70B C70 H70C 109.5 . .
C68 C71 H71A 109.5 . .
C68 C71 H71B 109.5 . .
C68 C71 H71C 109.5 . .
H71A C71 H71B 109.5 . .
H71A C71 H71C 109.5 . .
H71B C71 H71C 109.5 . .
C73 C72 C66 119.7(7) . .
C73 C72 C76 120.0 . .
C76 C72 C66 120.3(7) . .
C72 C73 H73 120.0 . .
C72 C73 C74 120.0 . .
C74 C73 H73 120.0 . .
C73 C74 H74 120.0 . .
N8 C74 C73 120.0 . .
N8 C74 H74 120.0 . .
C74 N8 C75 120.0 . .
N8 C75 H75 120.0 . .
N8 C75 C76 120.0 . .
C76 C75 H75 120.0 . .
C72 C76 H76 120.0 . .
C75 C76 C72 120.0 . .
C75 C76 H76 120.0 . .
C54 N7 Zn2 120.8(15) . .
C54 N7 C55 127.4(17) . .
C55 N7 Zn2 111.7(9) . .
N9 C78 C77 102(2) . .
N9 C78 C79 108(2) . .
C79 C78 C77 103(2) . .
C78 C79 C80 106(2) . .
C81 C82 N10 109(2) . .
C81 C82 C83 105(2) . .
N10 C82 C83 104(2) . .
C82 C83 C84 113(2) . .

loop_
_geom_bond_atom_site_label_1
_geom_bond_atom_site_label_2
_geom_bond_distance
_geom_bond_site_symmetry_2
Zn1 N2 2.165(14) .
Zn1 N3 2.049(15) .
Zn1 O1 1.975(14) .
Zn1 O2 1.981(13) .
Zn1 N5 2.078(7) 2
Zn2 N6 2.173(13) .
Zn2 O3 2.004(11) .
Zn2 O4 1.965(14) .
Zn2 N4 2.063(7) .
Zn2 N7 2.110(16) .
N2 C16 1.40(2) .
N2 C17 1.52(2) .
N3 C22 1.52(2) .
N3 C23 1.26(2) .
N6 C60 1.47(2) .
N6 C61 1.50(2) .
O1 C9 1.296(14) .
O2 C29 1.344(14) .
O3 C47 1.296(13) .
O4 C63 1.408(14) .
N1 C1 1.3900 .
N1 C5 1.3900 .
C1 H1 0.9500 .
C1 C2 1.3900 .
C2 H2 0.9500 .
C2 C3 1.3900 .
C3 C4 1.3900 .
C3 C6 1.531(10) .
C4 H4 0.9500 .
C4 C5 1.3900 .
C5 H5 0.9500 .
C12 C10 1.593(15) .
C12 C13 1.48(3) .
C12 C14 1.52(2) .
C12 C15 1.530(19) .
C6 C7 1.3900 .
C6 C11 1.3900 .
C7 H7 0.9500 .
C7 C8 1.3900 .
C8 C9 1.3900 .
C8 C16 1.49(2) .
C9 C10 1.3900 .
C10 C11 1.3900 .
C11 H11 0.9500 .
C13 H13A 0.9800 .
C13 H13B 0.9800 .
C13 H13C 0.9800 .
C14 H14A 0.9800 .
C14 H14B 0.9800 .
C14 H14C 0.9800 .
C15 H15A 0.9800 .
C15 H15B 0.9800 .
C15 H15C 0.9800 .
C16 H16A 0.9900 .
C16 H16B 0.9900 .
C17 H17 1.0000 .
C17 C18 1.48(2) .
C17 C22 1.56(2) .
C18 H18A 0.9900 .
C18 H18B 0.9900 .
C18 C19 1.62(3) .
C19 H19A 0.9900 .
C19 H19B 0.9900 .
C19 C20 1.59(3) .
C20 H20A 0.9900 .
C20 H20B 0.9900 .
C20 C21 1.51(2) .
C21 H21A 0.9900 .
C21 H21B 0.9900 .
C21 C22 1.54(3) .
C22 H22 1.0000 .
C24 C25 1.3900 .
C24 C29 1.3900 .
C24 C23 1.500(17) .
C25 H25 0.9500 .
C25 C26 1.3900 .
C26 C27 1.3900 .
C26 C34 1.553(9) .
C27 H27 0.9500 .
C27 C28 1.3900 .
C28 C29 1.3900 .
C28 C30 1.567(15) .
C30 C32 1.57(3) .
C30 C31 1.49(2) .
C30 C33 1.58(3) .
C32 H32A 0.9800 .
C32 H32B 0.9800 .
C32 H32C 0.9800 .
C31 H31A 0.9800 .
C31 H31B 0.9800 .
C31 H31C 0.9800 .
C33 H33A 0.9800 .
C33 H33B 0.9800 .
C33 H33C 0.9800 .
C34 C35 1.3900 .
C34 C38 1.3900 .
C35 H35 0.9500 .
C35 C36 1.3900 .
C36 H36 0.9500 .
C36 N4 1.3900 .
N4 C37 1.3900 .
C37 H37 0.9500 .
C37 C38 1.3900 .
C38 H38 0.9500 .
C50 C51 1.53(2) .
C50 C48 1.547(18) .
C50 C52 1.59(2) .
C50 C53 1.59(3) .
N5 Zn1 2.078(7) 3
N5 C39 1.3900 .
N5 C43 1.3900 .
C39 H39 0.9500 .
C39 C40 1.3900 .
C40 H40 0.9500 .
C40 C41 1.3900 .
C41 C42 1.3900 .
C41 C44 1.547(10) .
C42 H42 0.9500 .
C42 C43 1.3900 .
C43 H43 0.9500 .
C51 H51A 0.9800 .
C51 H51B 0.9800 .
C51 H51C 0.9800 .
C44 C45 1.3900 .
C44 C49 1.3900 .
C45 H45 0.9500 .
C45 C46 1.3900 .
C46 C47 1.3900 .
C46 C54 1.44(2) .
C47 C48 1.3900 .
C48 C49 1.3900 .
C49 H49 0.9500 .
C52 H52A 0.9800 .
C52 H52B 0.9800 .
C52 H52C 0.9800 .
C53 H53A 0.9800 .
C53 H53B 0.9800 .
C53 H53C 0.9800 .
C54 H54 0.9500 .
C54 N7 1.23(2) .
C55 H55 1.0000 .
C55 C56 1.530(18) .
C55 C60 1.54(2) .
C55 N7 1.41(2) .
C56 H56A 0.9900 .
C56 H56B 0.9900 .
C56 C57 1.51(3) .
C57 H57A 0.9900 .
C57 H57B 0.9900 .
C57 C58 1.48(3) .
C58 H58A 0.9900 .
C58 H58B 0.9900 .
C58 C59 1.53(2) .
C59 H59A 0.9900 .
C59 H59B 0.9900 .
C59 C60 1.49(2) .
C60 H60 1.0000 .
C61 H61A 0.9900 .
C61 H61B 0.9900 .
C61 C62 1.557(19) .
C62 C63 1.3900 .
C62 C67 1.3900 .
C63 C64 1.3900 .
C64 C65 1.3900 .
C64 C68 1.582(14) .
C65 H65 0.9500 .
C65 C66 1.3900 .
C66 C67 1.3900 .
C66 C72 1.527(10) .
C67 H67 0.9500 .
C68 C69 1.48(3) .
C68 C70 1.54(3) .
C68 C71 1.533(18) .
C23 H23 0.9500 .
C69 H69A 0.9800 .
C69 H69B 0.9800 .
C69 H69C 0.9800 .
C70 H70A 0.9800 .
C70 H70B 0.9800 .
C70 H70C 0.9800 .
C71 H71A 0.9800 .
C71 H71B 0.9800 .
C71 H71C 0.9800 .
C72 C73 1.3900 .
C72 C76 1.3900 .
C73 H73 0.9500 .
C73 C74 1.3900 .
C74 H74 0.9500 .
C74 N8 1.3900 .
N8 C75 1.3900 .
C75 H75 0.9500 .
C75 C76 1.3900 .
C76 H76 0.9500 .
C77 C78 1.53(3) .
C78 N9 1.48(3) .
C78 C79 1.49(3) .
C79 C80 1.53(2) .
C81 C82 1.49(3) .
C82 N10 1.53(3) .
C82 C83 1.54(3) .
C83 C84 1.56(2) .

loop_
_geom_torsion_atom_site_label_1
_geom_torsion_atom_site_label_2
_geom_torsion_atom_site_label_3
_geom_torsion_atom_site_label_4
_geom_torsion
_geom_torsion_site_symmetry_1
Zn1 N2 C16 C8 74.7(13) .
Zn1 N2 C17 C18 172.9(12) .
Zn1 N2 C17 C22 47.3(14) .
Zn1 N3 C22 C17 27.2(17) .
Zn1 N3 C22 C21 148.1(12) .
Zn1 N3 C23 C24 -2(3) .
Zn1 O1 C9 C8 46.4(14) .
Zn1 O1 C9 C10 -137.5(8) .
Zn1 O2 C29 C24 -11.9(18) .
Zn1 O2 C29 C28 169.6(9) .
Zn1 N5 C39 C40 -173.9(9) 3
Zn1 N5 C43 C42 174.2(8) 3
Zn2 N6 C60 C55 34.0(16) .
Zn2 N6 C60 C59 154.1(12) .
Zn2 N6 C61 C62 -61.1(15) .
Zn2 O3 C47 C46 16.1(19) .
Zn2 O3 C47 C48 -164.5(9) .
Zn2 O4 C63 C62 -48.4(14) .
Zn2 O4 C63 C64 135.9(8) .
Zn2 N4 C37 C38 171.3(9) .
N2 C17 C18 C19 171.3(14) .
N2 C17 C22 N3 -49.6(17) .
N2 C17 C22 C21 -174.9(13) .
N6 C61 C62 C63 60.2(17) .
N6 C61 C62 C67 -123.0(12) .
O1 C9 C10 C12 5.5(15) .
O1 C9 C10 C11 -176.1(13) .
O3 C47 C48 C50 0.9(15) .
O3 C47 C48 C49 -179.4(13) .
O4 C63 C64 C65 175.6(13) .
O4 C63 C64 C68 -3.7(15) .
N1 C1 C2 C3 0.0 .
C1 N1 C5 C4 0.0 .
C1 C2 C3 C4 0.0 .
C1 C2 C3 C6 176.4(13) .
C2 C3 C4 C5 0.0 .
C2 C3 C6 C7 -157.2(8) .
C2 C3 C6 C11 17.0(14) .
C3 C4 C5 N1 0.0 .
C3 C6 C7 C8 174.2(12) .
C3 C6 C11 C10 -174.1(12) .
C4 C3 C6 C7 19.3(13) .
C4 C3 C6 C11 -166.6(8) .
C5 N1 C1 C2 0.0 .
C12 C10 C11 C6 178.4(13) .
C6 C3 C4 C5 -176.5(13) .
C6 C7 C8 C9 0.0 .
C6 C7 C8 C16 -178.4(14) .
C7 C6 C11 C10 0.0 .
C7 C8 C9 O1 176.2(13) .
C7 C8 C9 C10 0.0 .
C7 C8 C16 N2 115.6(12) .
C8 C9 C10 C12 -178.4(13) .
C8 C9 C10 C11 0.0 .
C9 C8 C16 N2 -62.8(17) .
C9 C10 C11 C6 0.0 .
C11 C6 C7 C8 0.0 .
C13 C12 C10 C9 60.5(17) .
C13 C12 C10 C11 -117.9(14) .
C14 C12 C10 C9 -62.8(18) .
C14 C12 C10 C11 118.8(14) .
C15 C12 C10 C9 179.4(13) .
C15 C12 C10 C11 1(2) .
C16 N2 C17 C18 54(2) .
C16 N2 C17 C22 -71.8(18) .
C16 C8 C9 O1 -5.4(15) .
C16 C8 C9 C10 178.4(14) .
C17 N2 C16 C8 -166.9(13) .
C17 C18 C19 C20 64.1(18) .
C18 C17 C22 N3 -176.0(15) .
C18 C17 C22 C21 58.7(19) .
C18 C19 C20 C21 -62(2) .
C19 C20 C21 C22 60(2) .
C20 C21 C22 N3 -175.3(14) .
C20 C21 C22 C17 -55.8(19) .
C22 N3 C23 C24 178.8(16) .
C22 C17 C18 C19 -64.0(19) .
C24 C25 C26 C27 0.0 .
C24 C25 C26 C34 -177.2(12) .
C25 C24 C29 O2 -178.4(14) .
C25 C24 C29 C28 0.0 .
C25 C24 C23 N3 -174.0(17) .
C25 C26 C27 C28 0.0 .
C25 C26 C34 C35 -0.7(14) .
C25 C26 C34 C38 178.7(8) .
C26 C27 C28 C29 0.0 .
C26 C27 C28 C30 -179.3(13) .
C26 C34 C35 C36 179.4(12) .
C26 C34 C38 C37 -179.4(12) .
C27 C26 C34 C35 -177.9(8) .
C27 C26 C34 C38 1.5(14) .
C27 C28 C29 O2 178.4(13) .
C27 C28 C29 C24 0.0 .
C27 C28 C30 C32 -121.6(14) .
C27 C28 C30 C31 117.9(18) .
C27 C28 C30 C33 -2(2) .
C29 C24 C25 C26 0.0 .
C29 C24 C23 N3 12(3) .
C29 C28 C30 C32 59.1(18) .
C29 C28 C30 C31 -61(2) .
C29 C28 C30 C33 179.1(13) .
C30 C28 C29 O2 -2.3(15) .
C30 C28 C29 C24 179.3(13) .
C34 C26 C27 C28 177.2(12) .
C34 C35 C36 N4 0.0 .
C35 C34 C38 C37 0.0 .
C35 C36 N4 Zn2 -171.1(9) .
C35 C36 N4 C37 0.0 .
C36 N4 C37 C38 0.0 .
N4 C37 C38 C34 0.0 .
C38 C34 C35 C36 0.0 .
C50 C48 C49 C44 179.7(13) .
N5 C39 C40 C41 0.0 .
C39 N5 C43 C42 0.0 .
C39 C40 C41 C42 0.0 .
C39 C40 C41 C44 -179.6(12) .
C40 C41 C42 C43 0.0 .
C40 C41 C44 C45 173.5(7) .
C40 C41 C44 C49 -8.2(13) .
C41 C42 C43 N5 0.0 .
C41 C44 C45 C46 178.3(12) .
C41 C44 C49 C48 -178.2(12) .
C42 C41 C44 C45 -6.1(13) .
C42 C41 C44 C49 172.2(7) .
C43 N5 C39 C40 0.0 .
C51 C50 C48 C47 -60.5(17) .
C51 C50 C48 C49 119.8(14) .
C44 C41 C42 C43 179.6(12) .
C44 C45 C46 C47 0.0 .
C44 C45 C46 C54 -172.7(14) .
C45 C44 C49 C48 0.0 .
C45 C46 C47 O3 179.4(13) .
C45 C46 C47 C48 0.0 .
C45 C46 C54 N7 167.9(19) .
C46 C47 C48 C50 -179.7(13) .
C46 C47 C48 C49 0.0 .
C46 C54 N7 Zn2 8(3) .
C46 C54 N7 C55 -176.5(18) .
C47 C46 C54 N7 -5(3) .
C47 C48 C49 C44 0.0 .
C49 C44 C45 C46 0.0 .
C52 C50 C48 C47 65.1(17) .
C52 C50 C48 C49 -114.6(14) .
C53 C50 C48 C47 -178.8(14) .
C53 C50 C48 C49 2(2) .
C54 C46 C47 O3 -8.3(16) .
C54 C46 C47 C48 172.3(15) .
C55 C56 C57 C58 60(2) .
C56 C55 C60 N6 -179.0(15) .
C56 C55 C60 C59 60.4(18) .
C56 C55 N7 Zn2 164.4(13) .
C56 C55 N7 C54 -11(3) .
C56 C57 C58 C59 -56(2) .
C57 C58 C59 C60 56(2) .
C58 C59 C60 N6 -177.0(15) .
C58 C59 C60 C55 -59.8(19) .
C60 N6 C61 C62 175.7(12) .
C60 C55 C56 C57 -60(2) .
C60 C55 N7 Zn2 41.3(15) .
C60 C55 N7 C54 -134.2(19) .
C61 N6 C60 C55 155.1(14) .
C61 N6 C60 C59 -84.9(18) .
C61 C62 C63 O4 1.0(15) .
C61 C62 C63 C64 176.8(13) .
C61 C62 C67 C66 -177.0(13) .
C62 C63 C64 C65 0.0 .
C62 C63 C64 C68 -179.3(14) .
C63 C62 C67 C66 0.0 .
C63 C64 C65 C66 0.0 .
C63 C64 C68 C69 60(2) .
C63 C64 C68 C70 -60.5(16) .
C63 C64 C68 C71 -179.7(12) .
C64 C65 C66 C67 0.0 .
C64 C65 C66 C72 177.4(12) .
C65 C64 C68 C69 -119.1(15) .
C65 C64 C68 C70 120.2(14) .
C65 C64 C68 C71 1(2) .
C65 C66 C67 C62 0.0 .
C65 C66 C72 C73 174.3(8) .
C65 C66 C72 C76 -8.9(14) .
C66 C72 C73 C74 176.8(12) .
C66 C72 C76 C75 -176.8(12) .
C67 C62 C63 O4 -175.8(13) .
C67 C62 C63 C64 0.0 .
C67 C66 C72 C73 -8.3(12) .
C67 C66 C72 C76 168.5(8) .
C68 C64 C65 C66 179.3(13) .
C23 N3 C22 C17 -153.6(17) .
C23 N3 C22 C21 -33(2) .
C23 C24 C25 C26 -174.4(14) .
C23 C24 C29 O2 -4.7(17) .
C23 C24 C29 C28 173.7(15) .
C72 C66 C67 C62 -177.4(11) .
C72 C73 C74 N8 0.0 .
C73 C72 C76 C75 0.0 .
C73 C74 N8 C75 0.0 .
C74 N8 C75 C76 0.0 .
N8 C75 C76 C72 0.0 .
C76 C72 C73 C74 0.0 .
N7 C55 C56 C57 174.1(15) .
N7 C55 C60 N6 -49.5(17) .
N7 C55 C60 C59 -170.1(12) .
C77 C78 C79 C80 151(3) .
N9 C78 C79 C80 -102(3) .
C81 C82 C83 C84 175(3) .
N10 C82 C83 C84 -70(4) .
